data_2241614
loop_
_publ_author_name
'Ashurov, Jamshid Mengnorovich'

_publ_section_title
;
 Crystal structure of the salt
 bis(triethanolamine-\k^4^<i>N</i>,<i>O</i>,<i>O</i>',<i>O</i>'')cadmium
 bis[2-(2-oxo-2,3-dihydro-1,3-benzothiazol-3-yl)acetate]
;
_journal_coeditor_code WM5280
_journal_issue 4
_journal_name_full 'Acta Crystallographica Section E'
_journal_page_first 526
_journal_page_last 529
_journal_paper_doi 10.1107/S2056989016004515
_journal_volume 72
_journal_year 2016
_chemical_formula_iupac '[Cd (C6 H15 N1 O3)2] (C9 H6 N O3 S)2'
_chemical_formula_moiety ' C12 H30 Cd N2 O6 2+, 2(C9 H6 N O3 S -)'
_chemical_formula_sum 'C30 H42 Cd N4 O12 S2'
_chemical_formula_weight 827.20
_chemical_name_systematic
;
Bis(triethanolamine-\k^4^<i>N</i>,<i>O</i>,<i>O</i>',<i>O</i>'')cadmium
bis[2-(2-oxo-2,3-dihydro-1,3-benzothiazol-3-yl)acetate]
;
_space_group_IT_number 2
_symmetry_cell_setting triclinic
_symmetry_space_group_name_Hall '-P 1'
_symmetry_space_group_name_H-M 'P -1'
_atom_sites_solution_hydrogens geom
_atom_sites_solution_primary direct
_atom_sites_solution_secondary difmap
_audit_creation_method SHELXL-97
_cell_angle_alpha 65.520(5)
_cell_angle_beta 79.600(4)
_cell_angle_gamma 82.417(4)
_cell_formula_units_Z 2
_cell_length_a 10.7061(5)
_cell_length_b 12.2157(5)
_cell_length_c 14.6159(8)
_cell_measurement_reflns_used 10769
_cell_measurement_temperature 293(2)
_cell_measurement_theta_max 75.6467
_cell_measurement_theta_min 3.3487
_cell_volume 1707.60(16)
_computing_cell_refinement
;
CrysAlis PRO (Oxford Diffraction, 2009)
;
_computing_data_collection
;
CrysAlis PRO (Oxford Diffraction, 2009)
;
_computing_data_reduction
;
CrysAlis PRO (Oxford Diffraction, 2009)
;
_computing_molecular_graphics
;
XP in SHELXTL (Sheldrick, 2008) and Mercury (Macrae <i>et al.</i>,
2006)
;
_computing_publication_material
;
SHELXL97 (Sheldrick, 2008)
;
_computing_structure_refinement
;
SHELXL97 (Sheldrick, 2008)
;
_computing_structure_solution
;
SHELXS97 (Sheldrick, 2008)
;
_diffrn_ambient_temperature 293(2)
_diffrn_detector_area_resol_mean 10.2576
_diffrn_measured_fraction_theta_full 0.981
_diffrn_measured_fraction_theta_max 0.981
_diffrn_measurement_device_type 'Oxford Diffraction Xcalibur Ruby'
_diffrn_measurement_method '\w scans'
_diffrn_radiation_monochromator graphite
_diffrn_radiation_source 'fine-focus sealed tube'
_diffrn_radiation_type CuK\a
_diffrn_radiation_wavelength 1.54184
_diffrn_reflns_av_R_equivalents 0.0471
_diffrn_reflns_av_sigmaI/netI 0.0469
_diffrn_reflns_limit_h_max 12
_diffrn_reflns_limit_h_min -13
_diffrn_reflns_limit_k_max 15
_diffrn_reflns_limit_k_min -14
_diffrn_reflns_limit_l_max 18
_diffrn_reflns_limit_l_min -17
_diffrn_reflns_number 14752
_diffrn_reflns_theta_full 75.86
_diffrn_reflns_theta_max 75.86
_diffrn_reflns_theta_min 3.36
_diffrn_standards_number 3
_exptl_absorpt_coefficient_mu 6.852
_exptl_absorpt_correction_T_max 0.254
_exptl_absorpt_correction_T_min 0.127
_exptl_absorpt_correction_type multi-scan
_exptl_absorpt_process_details
;
(<i>CrysAlis PRO</i>; Oxford Diffraction, 2009)
;
_exptl_crystal_colour 'bright yellow'
_exptl_crystal_density_diffrn 1.609
_exptl_crystal_density_method 'not measured'
_exptl_crystal_description block
_exptl_crystal_F_000 852
_exptl_crystal_size_max 0.6
_exptl_crystal_size_mid 0.3
_exptl_crystal_size_min 0.2
_refine_diff_density_max 1.20
_refine_diff_density_min -0.67
_refine_ls_extinction_coef 0.00078(13)
_refine_ls_extinction_expression Fc^*^=kFc[1+0.001xFc^2^\l^3^/sin(2\q)]^-1/4^
_refine_ls_extinction_method
;
SHELXL97 (Sheldrick, 2008)
;
_refine_ls_goodness_of_fit_ref 1.064
_refine_ls_hydrogen_treatment mixed
_refine_ls_matrix_type full
_refine_ls_number_parameters 461
_refine_ls_number_reflns 7001
_refine_ls_number_restraints 18
_refine_ls_restrained_S_all 1.070
_refine_ls_R_factor_all 0.0428
_refine_ls_R_factor_gt 0.0400
_refine_ls_shift/su_max 0.001
_refine_ls_shift/su_mean 0.000
_refine_ls_structure_factor_coef Fsqd
_refine_ls_weighting_details 'calc w=1/[\s^2^(Fo^2^)+(0.0692P)^2^+0.3219P] where P=(Fo^2^+2Fc^2^)/3'
_refine_ls_weighting_scheme calc
_refine_ls_wR_factor_gt 0.1041
_refine_ls_wR_factor_ref 0.1067
_reflns_number_gt 6533
_reflns_number_total 7001
_reflns_threshold_expression >2sigma(I)
_cod_data_source_file wm5280sup1.cif
_cod_data_source_block I
_cod_original_cell_volume 1707.59(14)
_cod_database_code 2241614

loop_
_symmetry_equiv_pos_as_xyz
'x, y, z'
'-x, -y, -z'

loop_
_atom_site_type_symbol
_atom_site_label
_atom_site_fract_x
_atom_site_fract_y
_atom_site_fract_z
_atom_site_U_iso_or_equiv
_atom_site_adp_type
_atom_site_calc_flag
_atom_site_refinement_flags
_atom_site_occupancy
_atom_site_symmetry_multiplicity
Cd Cd1 0.712574(17) 0.241527(14) 0.997601(13) 0.02746(9) Uani d D 1 1
O O6A 0.8300(3) 0.0513(2) 1.00868(17) 0.0434(5) Uani d D 1 1
H H6A 0.855(4) 0.0269(19) 0.9608(12) 0.065 Uiso d D 1 1
O O5A 0.5116(2) 0.1940(2) 0.97875(18) 0.0444(5) Uani d D 1 1
H H5A 0.4541(16) 0.247(2) 0.947(2) 0.067 Uiso d D 1 1
O O5 0.7418(2) 0.24576(19) 0.82842(16) 0.0368(5) Uani d D 1 1
H H5 0.736(3) 0.186(2) 0.8118(19) 0.055 Uiso d D 1 1
O O4 0.9043(2) 0.2228(2) 1.0772(2) 0.0457(6) Uani d D 1 1
H H4 0.960(2) 0.1633(14) 1.100(3) 0.069 Uiso d D 1 1
O O4A 0.6459(3) 0.3096(2) 1.13739(19) 0.0462(6) Uani d D 1 1
H H4A 0.668(4) 0.3705(16) 1.1455(16) 0.069 Uiso d D 1 1
N N2A 0.6329(2) 0.0713(2) 1.15330(18) 0.0310(5) Uani d . 1 1
N N2 0.8509(2) 0.4053(2) 0.8822(2) 0.0333(5) Uani d . 1 1
O O6 0.5915(3) 0.4392(3) 0.9324(3) 0.0594(7) Uani d D 1 1
H H6 0.5116(9) 0.453(2) 0.934(4) 0.089 Uiso d D 1 1
C C13A 0.5318(3) 0.0196(3) 1.1293(3) 0.0405(7) Uani d . 1 1
H H13A 0.4851 -0.0337 1.1921 0.049 Uiso calc R 1 1
H H13B 0.5707 -0.0279 1.0912 0.049 Uiso calc R 1 1
C C15A 0.7417(3) -0.0170(3) 1.1835(2) 0.0383(7) Uani d . 1 1
H H15A 0.7114 -0.0886 1.2408 0.046 Uiso calc R 1 1
H H15B 0.8014 0.0170 1.2056 0.046 Uiso calc R 1 1
C C14 0.6569(4) 0.5438(3) 0.8689(3) 0.0474(8) Uani d D 1 1
H H14A 0.6188 0.6117 0.8845 0.057 Uiso calc R 1 1
H H14B 0.6518 0.5628 0.7983 0.057 Uiso calc R 1 1
C C12A 0.4410(3) 0.1157(3) 1.0688(3) 0.0431(7) Uani d D 1 1
H H12A 0.3780 0.0794 1.0521 0.052 Uiso calc R 1 1
H H12B 0.3973 0.1604 1.1079 0.052 Uiso calc R 1 1
C C14A 0.8105(3) -0.0530(3) 1.0995(2) 0.0404(7) Uani d D 1 1
H H14C 0.8918 -0.0948 1.1175 0.048 Uiso calc R 1 1
H H14D 0.7605 -0.1072 1.0900 0.048 Uiso calc R 1 1
C C15 0.7929(3) 0.5198(3) 0.8870(3) 0.0430(7) Uani d . 1 1
H H15C 0.8415 0.5856 0.8366 0.052 Uiso calc R 1 1
H H15D 0.7979 0.5178 0.9533 0.052 Uiso calc R 1 1
C C13 0.8646(4) 0.4119(3) 0.7768(3) 0.0445(8) Uani d . 1 1
H H13C 0.9443 0.4465 0.7394 0.053 Uiso calc R 1 1
H H13D 0.7960 0.4645 0.7429 0.053 Uiso calc R 1 1
C C10 0.9712(4) 0.3297(3) 1.0288(3) 0.0514(9) Uani d D 1 1
H H10A 1.0567 0.3125 1.0467 0.062 Uiso calc R 1 1
H H10B 0.9289 0.3898 1.0531 0.062 Uiso calc R 1 1
C C11 0.9783(3) 0.3794(3) 0.9157(3) 0.0501(9) Uani d . 1 1
H H11A 1.0229 0.4531 0.8859 0.060 Uiso calc R 1 1
H H11B 1.0270 0.3219 0.8909 0.060 Uiso calc R 1 1
C C12 0.8618(3) 0.2906(3) 0.7759(3) 0.0405(7) Uani d D 1 1
H H12C 0.8722 0.2968 0.7066 0.049 Uiso calc R 1 1
H H12D 0.9302 0.2369 0.8094 0.049 Uiso calc R 1 1
C C11A 0.5800(4) 0.1123(3) 1.2352(3) 0.0456(8) Uani d . 1 1
H H11C 0.5818 0.0443 1.3002 0.055 Uiso calc R 1 1
H H11D 0.4918 0.1409 1.2286 0.055 Uiso calc R 1 1
C C10A 0.6504(4) 0.2095(3) 1.2338(3) 0.0480(8) Uani d D 1 1
H H10C 0.6118 0.2341 1.2883 0.058 Uiso calc R 1 1
H H10D 0.7381 0.1812 1.2433 0.058 Uiso calc R 1 1
S S1 0.71637(9) 0.01677(10) 0.49722(8) 0.0535(2) Uani d . 1 1
O O2 0.7640(2) 0.05730(19) 0.77831(17) 0.0375(5) Uani d . 1 1
O O3 0.9143(3) -0.0435(2) 0.87446(19) 0.0475(6) Uani d . 1 1
N N1 0.8544(3) -0.0361(2) 0.6378(2) 0.0384(6) Uani d . 1 1
O O1 0.7093(3) -0.1763(3) 0.6719(3) 0.0660(8) Uani d . 1 1
C C6 0.8954(3) 0.0728(3) 0.5643(2) 0.0362(6) Uani d . 1 1
C C1 0.8305(3) 0.1163(3) 0.4801(3) 0.0408(7) Uani d . 1 1
C C9 0.8546(3) -0.0180(3) 0.8009(2) 0.0333(6) Uani d . 1 1
C C8 0.8983(4) -0.0917(3) 0.7365(3) 0.0463(8) Uani d . 1 1
H H8A 0.9906 -0.1007 0.7269 0.056 Uiso calc R 1 1
H H8B 0.8667 -0.1715 0.7727 0.056 Uiso calc R 1 1
C C7 0.7584(3) -0.0826(3) 0.6175(3) 0.0438(8) Uani d . 1 1
C C5 0.9898(4) 0.1373(4) 0.5677(3) 0.0493(8) Uani d . 1 1
H H5B 1.0324 0.1099 0.6240 0.059 Uiso calc R 1 1
C C4 1.0196(4) 0.2437(4) 0.4851(4) 0.0646(12) Uani d . 1 1
H H4B 1.0839 0.2877 0.4856 0.078 Uiso calc R 1 1
C C2 0.8590(5) 0.2232(4) 0.3992(3) 0.0555(10) Uani d . 1 1
H H2 0.8145 0.2527 0.3438 0.067 Uiso calc R 1 1
C C3 0.9553(5) 0.2852(4) 0.4026(4) 0.0656(12) Uani d . 1 1
H H3 0.9772 0.3567 0.3478 0.079 Uiso calc R 1 1
S S1A 0.79635(10) 0.49886(10) 1.49702(8) 0.0570(2) Uani d . 1 1
N N1A 0.6853(3) 0.5582(2) 1.3394(2) 0.0411(6) Uani d . 1 1
O O2A 0.7500(3) 0.4620(2) 1.19404(19) 0.0455(5) Uani d . 1 1
C C2A 0.6322(5) 0.3091(4) 1.5830(3) 0.0633(12) Uani d . 1 1
H H2A 0.6654 0.2787 1.6440 0.076 Uiso calc R 1 1
O O3A 0.6440(3) 0.6114(3) 1.0843(2) 0.0602(7) Uani d . 1 1
O O1A 0.8392(3) 0.6849(3) 1.3194(3) 0.0691(8) Uani d . 1 1
C C6A 0.6268(3) 0.4562(3) 1.4111(2) 0.0378(7) Uani d . 1 1
C C7A 0.7774(4) 0.5974(3) 1.3696(3) 0.0474(8) Uani d . 1 1
C C8A 0.6497(4) 0.6233(3) 1.2389(3) 0.0456(8) Uani d . 1 1
H H8AA 0.6891 0.6998 1.2081 0.055 Uiso calc R 1 1
H H8AB 0.5583 0.6406 1.2455 0.055 Uiso calc R 1 1
C C1A 0.6771(4) 0.4107(3) 1.5032(3) 0.0456(8) Uani d . 1 1
C C5A 0.5312(4) 0.4003(4) 1.3989(3) 0.0508(9) Uani d . 1 1
H H5AA 0.4984 0.4301 1.3378 0.061 Uiso calc R 1 1
C C9A 0.6860(3) 0.5590(3) 1.1673(2) 0.0353(6) Uani d . 1 1
C C3A 0.5362(5) 0.2531(4) 1.5704(4) 0.0703(14) Uani d . 1 1
H H3A 0.5055 0.1838 1.6234 0.084 Uiso calc R 1 1
C C4A 0.4852(4) 0.2984(4) 1.4801(4) 0.0645(12) Uani d . 1 1
H H4AA 0.4195 0.2603 1.4739 0.077 Uiso calc R 1 1

loop_
_atom_site_aniso_label
_atom_site_aniso_U_11
_atom_site_aniso_U_22
_atom_site_aniso_U_33
_atom_site_aniso_U_12
_atom_site_aniso_U_13
_atom_site_aniso_U_23
Cd1 0.03033(13) 0.02172(12) 0.02883(12) -0.00431(7) -0.00164(8) -0.00887(8)
O6A 0.0632(15) 0.0304(11) 0.0320(11) 0.0038(10) 0.0008(10) -0.0131(9)
O5A 0.0400(12) 0.0439(13) 0.0370(11) -0.0092(10) -0.0066(10) -0.0017(10)
O5 0.0450(12) 0.0319(10) 0.0331(10) -0.0079(9) 0.0024(9) -0.0143(9)
O4 0.0386(12) 0.0331(11) 0.0648(16) -0.0003(9) -0.0148(11) -0.0165(11)
O4A 0.0587(15) 0.0375(12) 0.0485(13) 0.0007(10) -0.0069(11) -0.0247(11)
N2A 0.0339(12) 0.0293(11) 0.0300(11) -0.0041(9) -0.0015(10) -0.0125(10)
N2 0.0343(13) 0.0246(11) 0.0431(14) -0.0049(9) -0.0023(10) -0.0159(10)
O6 0.0388(13) 0.0431(14) 0.085(2) -0.0025(11) -0.0041(14) -0.0170(14)
C13A 0.0410(17) 0.0305(14) 0.0459(17) -0.0117(12) -0.0052(14) -0.0089(13)
C15A 0.0471(18) 0.0315(14) 0.0336(15) 0.0026(12) -0.0101(13) -0.0100(12)
C14 0.050(2) 0.0336(16) 0.053(2) 0.0060(14) -0.0059(16) -0.0144(15)
C12A 0.0325(15) 0.0476(18) 0.0395(16) -0.0104(13) -0.0009(13) -0.0072(15)
C14A 0.0499(18) 0.0283(14) 0.0394(16) 0.0076(13) -0.0077(14) -0.0123(13)
C15 0.0494(19) 0.0256(14) 0.0540(19) -0.0066(12) -0.0001(15) -0.0176(14)
C13 0.057(2) 0.0291(15) 0.0405(17) -0.0121(13) 0.0104(15) -0.0116(13)
C10 0.0445(19) 0.0366(17) 0.080(3) -0.0048(14) -0.0231(18) -0.0240(18)
C11 0.0341(17) 0.0399(18) 0.079(3) -0.0053(13) -0.0051(17) -0.0273(18)
C12 0.0480(18) 0.0344(15) 0.0383(16) -0.0075(13) 0.0055(14) -0.0171(13)
C11A 0.054(2) 0.0467(19) 0.0336(16) -0.0024(15) 0.0053(14) -0.0181(14)
C10A 0.061(2) 0.051(2) 0.0403(17) -0.0004(16) -0.0052(16) -0.0282(16)
S1 0.0509(5) 0.0601(5) 0.0625(6) 0.0047(4) -0.0210(4) -0.0347(5)
O2 0.0419(12) 0.0328(10) 0.0408(11) 0.0018(9) -0.0047(9) -0.0193(9)
O3 0.0560(15) 0.0518(14) 0.0432(13) 0.0144(11) -0.0160(11) -0.0289(12)
N1 0.0504(16) 0.0363(13) 0.0308(12) 0.0019(11) -0.0050(11) -0.0173(11)
O1 0.0657(18) 0.0528(17) 0.075(2) -0.0178(14) 0.0162(16) -0.0277(15)
C6 0.0397(16) 0.0364(15) 0.0368(15) 0.0057(12) -0.0037(13) -0.0219(13)
C1 0.0475(18) 0.0391(16) 0.0410(16) 0.0087(13) -0.0073(14) -0.0240(14)
C9 0.0407(16) 0.0286(13) 0.0306(14) -0.0007(11) -0.0009(12) -0.0139(11)
C8 0.067(2) 0.0382(17) 0.0354(16) 0.0153(15) -0.0129(16) -0.0194(14)
C7 0.0441(18) 0.0454(18) 0.0467(18) -0.0006(14) 0.0033(14) -0.0277(16)
C5 0.0456(19) 0.052(2) 0.062(2) 0.0000(15) -0.0057(17) -0.0362(19)
C4 0.060(2) 0.055(2) 0.089(3) -0.0164(19) 0.013(2) -0.044(2)
C2 0.077(3) 0.0425(19) 0.0419(19) 0.0118(18) -0.0065(18) -0.0170(16)
C3 0.090(3) 0.0377(19) 0.058(2) -0.005(2) 0.015(2) -0.0182(18)
S1A 0.0626(6) 0.0600(6) 0.0567(5) 0.0088(4) -0.0195(5) -0.0307(5)
N1A 0.0558(17) 0.0300(13) 0.0342(13) -0.0024(11) -0.0031(12) -0.0109(11)
O2A 0.0572(15) 0.0322(11) 0.0461(13) 0.0045(10) -0.0083(11) -0.0164(10)
C2A 0.087(3) 0.048(2) 0.0381(19) 0.008(2) 0.002(2) -0.0083(17)
O3A 0.0721(19) 0.0615(17) 0.0503(15) 0.0130(14) -0.0267(14) -0.0235(14)
O1A 0.0694(19) 0.0522(17) 0.085(2) -0.0193(14) 0.0006(17) -0.0263(16)
C6A 0.0432(17) 0.0291(14) 0.0382(15) 0.0040(12) 0.0009(13) -0.0152(13)
C7A 0.0486(19) 0.0440(18) 0.053(2) -0.0005(15) -0.0009(16) -0.0268(17)
C8A 0.065(2) 0.0266(14) 0.0405(17) 0.0064(14) -0.0084(16) -0.0107(13)
C1A 0.055(2) 0.0383(17) 0.0373(16) 0.0094(15) -0.0017(15) -0.0150(14)
C5A 0.050(2) 0.0458(19) 0.058(2) -0.0030(15) 0.0010(17) -0.0256(18)
C9A 0.0370(16) 0.0314(14) 0.0358(15) -0.0042(11) -0.0051(12) -0.0114(12)
C3A 0.087(3) 0.044(2) 0.057(3) -0.008(2) 0.023(2) -0.0100(19)
C4A 0.059(2) 0.048(2) 0.084(3) -0.0146(18) 0.019(2) -0.033(2)

loop_
_atom_type_symbol
_atom_type_description
_atom_type_scat_dispersion_real
_atom_type_scat_dispersion_imag
_atom_type_scat_source
C C 0.0181 0.0091 'International Tables Vol C Tables 4.2.6.8 and 6.1.1.4'
H H 0.0000 0.0000 'International Tables Vol C Tables 4.2.6.8 and 6.1.1.4'
N N 0.0311 0.0180 'International Tables Vol C Tables 4.2.6.8 and 6.1.1.4'
O O 0.0492 0.0322 'International Tables Vol C Tables 4.2.6.8 and 6.1.1.4'
S S 0.3331 0.5567 'International Tables Vol C Tables 4.2.6.8 and 6.1.1.4'
Cd Cd 0.1185 4.6533 'International Tables Vol C Tables 4.2.6.8 and 6.1.1.4'

loop_
_geom_angle_atom_site_label_1
_geom_angle_atom_site_label_2
_geom_angle_atom_site_label_3
_geom_angle
O5A Cd1 O5 75.23(8)
O5A Cd1 O6A 97.23(9)
O5 Cd1 O6A 74.12(7)
O5A Cd1 N2A 70.99(8)
O5 Cd1 N2A 124.88(8)
O6A Cd1 N2A 68.58(8)
O5A Cd1 O4A 100.09(9)
O5 Cd1 O4A 159.22(8)
O6A Cd1 O4A 126.65(8)
N2A Cd1 O4A 70.34(8)
O5A Cd1 N2 130.03(8)
O5 Cd1 N2 70.57(8)
O6A Cd1 N2 106.90(8)
N2A Cd1 N2 158.75(9)
O4A Cd1 N2 99.33(9)
O5A Cd1 O6 75.81(9)
O5 Cd1 O6 88.12(10)
O6A Cd1 O6 162.13(10)
N2A Cd1 O6 122.59(9)
O4A Cd1 O6 71.14(10)
N2 Cd1 O6 67.86(9)
O5A Cd1 O4 158.32(8)
O5 Cd1 O4 118.25(9)
O6A Cd1 O4 72.54(9)
N2A Cd1 O4 87.39(8)
O4A Cd1 O4 73.06(9)
N2 Cd1 O4 71.65(9)
O6 Cd1 O4 119.25(9)
C14A O6A Cd1 119.37(18)
C14A O6A H6A 106.6(15)
Cd1 O6A H6A 127.9(16)
C12A O5A Cd1 115.7(2)
C12A O5A H5A 103.9(15)
Cd1 O5A H5A 124.9(17)
C12 O5 Cd1 109.85(18)
C12 O5 H5 103.7(15)
Cd1 O5 H5 127.1(17)
C10 O4 Cd1 111.1(2)
C10 O4 H4 107.2(16)
Cd1 O4 H4 131.4(17)
C10A O4A Cd1 110.41(18)
C10A O4A H4A 105.2(16)
Cd1 O4A H4A 130.4(18)
C15A N2A C11A 110.2(3)
C15A N2A C13A 111.4(2)
C11A N2A C13A 109.5(3)
C15A N2A Cd1 107.07(18)
C11A N2A Cd1 110.73(19)
C13A N2A Cd1 107.92(18)
C15 N2 C11 109.8(3)
C15 N2 C13 110.8(3)
C11 N2 C13 109.0(3)
C15 N2 Cd1 108.45(19)
C11 N2 Cd1 109.2(2)
C13 N2 Cd1 109.68(18)
C14 O6 Cd1 119.6(2)
C14 O6 H6 111.6(15)
Cd1 O6 H6 127.8(15)
N2A C13A C12A 111.9(3)
N2A C13A H13A 109.2
C12A C13A H13A 109.2
N2A C13A H13B 109.2
C12A C13A H13B 109.2
H13A C13A H13B 107.9
N2A C15A C14A 113.5(3)
N2A C15A H15A 108.9
C14A C15A H15A 108.9
N2A C15A H15B 108.9
C14A C15A H15B 108.9
H15A C15A H15B 107.7
O6 C14 C15 108.2(3)
O6 C14 H14A 110.1
C15 C14 H14A 110.1
O6 C14 H14B 110.1
C15 C14 H14B 110.1
H14A C14 H14B 108.4
O5A C12A C13A 108.3(3)
O5A C12A H12A 110.0
C13A C12A H12A 110.0
O5A C12A H12B 110.0
C13A C12A H12B 110.0
H12A C12A H12B 108.4
O6A C14A C15A 109.3(2)
O6A C14A H14C 109.8
C15A C14A H14C 109.8
O6A C14A H14D 109.8
C15A C14A H14D 109.8
H14C C14A H14D 108.3
N2 C15 C14 113.1(3)
N2 C15 H15C 108.9
C14 C15 H15C 108.9
N2 C15 H15D 108.9
C14 C15 H15D 108.9
H15C C15 H15D 107.8
N2 C13 C12 111.6(3)
N2 C13 H13C 109.3
C12 C13 H13C 109.3
N2 C13 H13D 109.3
C12 C13 H13D 109.3
H13C C13 H13D 108.0
O4 C10 C11 111.8(3)
O4 C10 H10A 109.2
C11 C10 H10A 109.2
O4 C10 H10B 109.2
C11 C10 H10B 109.2
H10A C10 H10B 107.9
N2 C11 C10 112.5(3)
N2 C11 H11A 109.1
C10 C11 H11A 109.1
N2 C11 H11B 109.1
C10 C11 H11B 109.1
H11A C11 H11B 107.8
O5 C12 C13 107.1(3)
O5 C12 H12C 110.3
C13 C12 H12C 110.3
O5 C12 H12D 110.3
C13 C12 H12D 110.3
H12C C12 H12D 108.6
N2A C11A C10A 113.0(3)
N2A C11A H11C 109.0
C10A C11A H11C 109.0
N2A C11A H11D 109.0
C10A C11A H11D 109.0
H11C C11A H11D 107.8
O4A C10A C11A 108.1(3)
O4A C10A H10C 110.1
C11A C10A H10C 110.1
O4A C10A H10D 110.1
C11A C10A H10D 110.1
H10C C10A H10D 108.4
C1 S1 C7 92.04(17)
C7 N1 C6 116.2(3)
C7 N1 C8 120.8(3)
C6 N1 C8 122.6(3)
C5 C6 N1 126.8(3)
C5 C6 C1 120.1(3)
N1 C6 C1 113.0(3)
C2 C1 C6 121.1(4)
C2 C1 S1 128.9(3)
C6 C1 S1 110.0(3)
O2 C9 O3 126.3(3)
O2 C9 C8 118.3(3)
O3 C9 C8 115.4(3)
N1 C8 C9 112.6(3)
N1 C8 H8A 109.1
C9 C8 H8A 109.1
N1 C8 H8B 109.1
C9 C8 H8B 109.1
H8A C8 H8B 107.8
O1 C7 N1 126.4(4)
O1 C7 S1 124.9(3)
N1 C7 S1 108.7(3)
C6 C5 C4 118.4(4)
C6 C5 H5B 120.8
C4 C5 H5B 120.8
C3 C4 C5 120.8(4)
C3 C4 H4B 119.6
C5 C4 H4B 119.6
C1 C2 C3 118.1(4)
C1 C2 H2 120.9
C3 C2 H2 120.9
C4 C3 C2 121.4(4)
C4 C3 H3 119.3
C2 C3 H3 119.3
C1A S1A C7A 91.44(18)
C7A N1A C6A 116.3(3)
C7A N1A C8A 120.6(3)
C6A N1A C8A 123.1(3)
C1A C2A C3A 118.4(4)
C1A C2A H2A 120.8
C3A C2A H2A 120.8
C5A C6A N1A 127.0(3)
C5A C6A C1A 120.8(3)
N1A C6A C1A 112.2(3)
O1A C7A N1A 126.9(4)
O1A C7A S1A 123.9(3)
N1A C7A S1A 109.2(3)
N1A C8A C9A 115.5(3)
N1A C8A H8AA 108.4
C9A C8A H8AA 108.4
N1A C8A H8AB 108.4
C9A C8A H8AB 108.4
H8AA C8A H8AB 107.5
C2A C1A C6A 120.6(4)
C2A C1A S1A 128.5(3)
C6A C1A S1A 110.9(3)
C6A C5A C4A 118.4(4)
C6A C5A H5AA 120.8
C4A C5A H5AA 120.8
O2A C9A O3A 125.5(3)
O2A C9A C8A 120.0(3)
O3A C9A C8A 114.5(3)
C2A C3A C4A 121.2(4)
C2A C3A H3A 119.4
C4A C3A H3A 119.4
C3A C4A C5A 120.6(5)
C3A C4A H4AA 119.7
C5A C4A H4AA 119.7

loop_
_geom_bond_atom_site_label_1
_geom_bond_atom_site_label_2
_geom_bond_distance
Cd1 O5A 2.392(2)
Cd1 O5 2.415(2)
Cd1 O6A 2.449(2)
Cd1 N2A 2.465(2)
Cd1 O4A 2.470(2)
Cd1 N2 2.475(3)
Cd1 O6 2.476(3)
Cd1 O4 2.478(2)
O6A C14A 1.413(4)
O6A H6A 0.856(9)
O5A C12A 1.416(4)
O5A H5A 0.871(10)
O5 C12 1.422(4)
O5 H5 0.872(10)
O4 C10 1.420(4)
O4 H4 0.866(9)
O4A C10A 1.436(5)
O4A H4A 0.870(10)
N2A C15A 1.475(4)
N2A C11A 1.477(4)
N2A C13A 1.480(4)
N2 C15 1.478(4)
N2 C11 1.482(4)
N2 C13 1.490(4)
O6 C14 1.415(5)
O6 H6 0.848(9)
C13A C12A 1.502(5)
C13A H13A 0.9700
C13A H13B 0.9700
C15A C14A 1.509(4)
C15A H15A 0.9700
C15A H15B 0.9700
C14 C15 1.495(5)
C14 H14A 0.9700
C14 H14B 0.9700
C12A H12A 0.9700
C12A H12B 0.9700
C14A H14C 0.9700
C14A H14D 0.9700
C15 H15C 0.9700
C15 H15D 0.9700
C13 C12 1.492(4)
C13 H13C 0.9700
C13 H13D 0.9700
C10 C11 1.498(6)
C10 H10A 0.9700
C10 H10B 0.9700
C11 H11A 0.9700
C11 H11B 0.9700
C12 H12C 0.9700
C12 H12D 0.9700
C11A C10A 1.481(5)
C11A H11C 0.9700
C11A H11D 0.9700
C10A H10C 0.9700
C10A H10D 0.9700
S1 C1 1.750(4)
S1 C7 1.772(4)
O2 C9 1.234(4)
O3 C9 1.256(4)
N1 C7 1.368(5)
N1 C6 1.384(4)
N1 C8 1.453(4)
O1 C7 1.213(5)
C6 C5 1.381(5)
C6 C1 1.396(5)
C1 C2 1.375(5)
C9 C8 1.533(4)
C8 H8A 0.9700
C8 H8B 0.9700
C5 C4 1.385(6)
C5 H5B 0.9300
C4 C3 1.374(7)
C4 H4B 0.9300
C2 C3 1.376(7)
C2 H2 0.9300
C3 H3 0.9300
S1A C1A 1.743(4)
S1A C7A 1.781(4)
N1A C7A 1.362(5)
N1A C6A 1.389(4)
N1A C8A 1.446(4)
O2A C9A 1.235(4)
C2A C1A 1.373(6)
C2A C3A 1.384(8)
C2A H2A 0.9300
O3A C9A 1.249(4)
O1A C7A 1.216(5)
C6A C5A 1.376(5)
C6A C1A 1.406(5)
C8A C9A 1.522(4)
C8A H8AA 0.9700
C8A H8AB 0.9700
C5A C4A 1.388(6)
C5A H5AA 0.9300
C3A C4A 1.386(8)
C3A H3A 0.9300
C4A H4AA 0.9300

loop_
_geom_hbond_atom_site_label_D
_geom_hbond_atom_site_label_H
_geom_hbond_atom_site_label_A
_geom_hbond_site_symmetry_A
_geom_hbond_distance_DH
_geom_hbond_distance_HA
_geom_hbond_distance_DA
_geom_hbond_angle_DHA
O4 H4 O3 2_757 0.87(3) 1.82(2) 2.676(4) 170(4)
O4A H4A O2A . 0.87(3) 1.91(3) 2.748(4) 161(3)
O5 H5 O2 . 0.87(3) 1.81(3) 2.661(3) 166(3)
O5A H5A O3A 2_667 0.87(2) 1.83(3) 2.640(4) 154(2)
O6 H6 O3A 2_667 0.848(17) 2.04(2) 2.749(5) 141(3)
O6A H6A O3 . 0.86(2) 1.79(2) 2.640(4) 171.9(19)
C11A H11D O1 2_657 0.97 2.47 3.282(6) 142
. . . . . . . .

loop_
_geom_torsion_atom_site_label_1
_geom_torsion_atom_site_label_2
_geom_torsion_atom_site_label_3
_geom_torsion_atom_site_label_4
_geom_torsion
O5A Cd1 O6A C14A -75.5(3)
O5 Cd1 O6A C14A -147.9(3)
N2A Cd1 O6A C14A -9.3(2)
O4A Cd1 O6A C14A 32.8(3)
N2 Cd1 O6A C14A 148.7(2)
O6 Cd1 O6A C14A -141.2(3)
O4 Cd1 O6A C14A 84.9(3)
O5 Cd1 O5A C12A 148.5(2)
O6A Cd1 O5A C12A 77.1(2)
N2A Cd1 O5A C12A 12.7(2)
O4A Cd1 O5A C12A -52.3(2)
N2 Cd1 O5A C12A -163.6(2)
O6 Cd1 O5A C12A -119.7(3)
O4 Cd1 O5A C12A 17.0(4)
O5A Cd1 O5 C12 172.1(2)
O6A Cd1 O5 C12 -85.8(2)
N2A Cd1 O5 C12 -134.39(19)
O4A Cd1 O5 C12 92.7(3)
N2 Cd1 O5 C12 29.11(19)
O6 Cd1 O5 C12 96.3(2)
O4 Cd1 O5 C12 -26.2(2)
O5A Cd1 O4 C10 -165.5(3)
O5 Cd1 O4 C10 69.8(2)
O6A Cd1 O4 C10 130.2(3)
N2A Cd1 O4 C10 -161.5(2)
O4A Cd1 O4 C10 -91.2(2)
N2 Cd1 O4 C10 15.0(2)
O6 Cd1 O4 C10 -35.1(3)
O5A Cd1 O4A C10A 89.6(2)
O5 Cd1 O4A C10A 164.5(2)
O6A Cd1 O4A C10A -17.3(3)
N2A Cd1 O4A C10A 24.1(2)
N2 Cd1 O4A C10A -136.6(2)
O6 Cd1 O4A C10A 160.7(3)
O4 Cd1 O4A C10A -69.2(2)
O5A Cd1 N2A C15A 137.1(2)
O5 Cd1 N2A C15A 81.8(2)
O6A Cd1 N2A C15A 30.95(18)
O4A Cd1 N2A C15A -114.2(2)
N2 Cd1 N2A C15A -50.6(3)
O6 Cd1 N2A C15A -164.77(18)
O4 Cd1 N2A C15A -41.31(19)
O5A Cd1 N2A C11A -102.8(2)
O5 Cd1 N2A C11A -158.1(2)
O6A Cd1 N2A C11A 151.1(2)
O4A Cd1 N2A C11A 5.9(2)
N2 Cd1 N2A C11A 69.6(3)
O6 Cd1 N2A C11A -44.6(2)
O4 Cd1 N2A C11A 78.8(2)
O5A Cd1 N2A C13A 17.12(19)
O5 Cd1 N2A C13A -38.2(2)
O6A Cd1 N2A C13A -89.0(2)
O4A Cd1 N2A C13A 125.8(2)
N2 Cd1 N2A C13A -170.6(2)
O6 Cd1 N2A C13A 75.2(2)
O4 Cd1 N2A C13A -161.29(19)
O5A Cd1 N2 C15 74.1(2)
O5 Cd1 N2 C15 123.6(2)
O6A Cd1 N2 C15 -170.6(2)
N2A Cd1 N2 C15 -96.4(3)
O4A Cd1 N2 C15 -37.6(2)
O6 Cd1 N2 C15 27.5(2)
O4 Cd1 N2 C15 -106.2(2)
O5A Cd1 N2 C11 -166.3(2)
O5 Cd1 N2 C11 -116.8(2)
O6A Cd1 N2 C11 -51.1(2)
N2A Cd1 N2 C11 23.2(3)
O4A Cd1 N2 C11 81.9(2)
O6 Cd1 N2 C11 147.1(2)
O4 Cd1 N2 C11 13.4(2)
O5A Cd1 N2 C13 -47.0(2)
O5 Cd1 N2 C13 2.5(2)
O6A Cd1 N2 C13 68.3(2)
N2A Cd1 N2 C13 142.5(2)
O4A Cd1 N2 C13 -158.7(2)
O6 Cd1 N2 C13 -93.5(2)
O4 Cd1 N2 C13 132.8(2)
O5A Cd1 O6 C14 -147.9(3)
O5 Cd1 O6 C14 -72.6(3)
O6A Cd1 O6 C14 -79.0(4)
N2A Cd1 O6 C14 156.2(3)
O4A Cd1 O6 C14 106.0(3)
N2 Cd1 O6 C14 -2.9(3)
O4 Cd1 O6 C14 49.0(3)
C15A N2A C13A C12A -162.3(3)
C11A N2A C13A C12A 75.6(3)
Cd1 N2A C13A C12A -45.0(3)
C11A N2A C15A C14A -173.5(3)
C13A N2A C15A C14A 64.7(4)
Cd1 N2A C15A C14A -53.0(3)
Cd1 O6 C14 C15 -22.1(4)
Cd1 O5A C12A C13A -40.0(4)
N2A C13A C12A O5A 57.6(4)
Cd1 O6A C14A C15A -14.3(4)
N2A C15A C14A O6A 45.6(4)
C11 N2 C15 C14 -171.7(3)
C13 N2 C15 C14 67.9(4)
Cd1 N2 C15 C14 -52.5(3)
O6 C14 C15 N2 49.7(4)
C15 N2 C13 C12 -152.6(3)
C11 N2 C13 C12 86.5(3)
Cd1 N2 C13 C12 -32.9(3)
Cd1 O4 C10 C11 -42.0(3)
C15 N2 C11 C10 78.3(3)
C13 N2 C11 C10 -160.2(3)
Cd1 N2 C11 C10 -40.4(3)
O4 C10 C11 N2 57.5(4)
Cd1 O5 C12 C13 -56.8(3)
N2 C13 C12 O5 60.9(4)
C15A N2A C11A C10A 82.7(4)
C13A N2A C11A C10A -154.5(3)
Cd1 N2A C11A C10A -35.6(4)
Cd1 O4A C10A C11A -50.9(3)
N2A C11A C10A O4A 59.1(4)
C7 N1 C6 C5 179.6(3)
C8 N1 C6 C5 7.1(5)
C7 N1 C6 C1 -0.5(4)
C8 N1 C6 C1 -173.1(3)
C5 C6 C1 C2 0.2(5)
N1 C6 C1 C2 -179.7(3)
C5 C6 C1 S1 -179.6(2)
N1 C6 C1 S1 0.5(3)
C7 S1 C1 C2 179.9(3)
C7 S1 C1 C6 -0.3(2)
C7 N1 C8 C9 -106.3(4)
C6 N1 C8 C9 66.0(4)
O2 C9 C8 N1 19.0(5)
O3 C9 C8 N1 -162.7(3)
C6 N1 C7 O1 -179.9(3)
C8 N1 C7 O1 -7.2(5)
C6 N1 C7 S1 0.3(3)
C8 N1 C7 S1 173.0(2)
C1 S1 C7 O1 -179.8(3)
C1 S1 C7 N1 0.0(2)
N1 C6 C5 C4 178.5(3)
C1 C6 C5 C4 -1.3(5)
C6 C5 C4 C3 1.1(6)
C6 C1 C2 C3 1.3(5)
S1 C1 C2 C3 -179.0(3)
C5 C4 C3 C2 0.4(6)
C1 C2 C3 C4 -1.6(6)
C7A N1A C6A C5A 179.6(3)
C8A N1A C6A C5A 1.5(5)
C7A N1A C6A C1A -1.0(4)
C8A N1A C6A C1A -179.1(3)
C6A N1A C7A O1A -179.2(4)
C8A N1A C7A O1A -1.1(6)
C6A N1A C7A S1A 1.1(4)
C8A N1A C7A S1A 179.2(2)
C1A S1A C7A O1A 179.6(4)
C1A S1A C7A N1A -0.7(3)
C7A N1A C8A C9A 111.3(4)
C6A N1A C8A C9A -70.7(4)
C3A C2A C1A C6A -0.2(6)
C3A C2A C1A S1A -179.7(3)
C5A C6A C1A C2A 0.3(5)
N1A C6A C1A C2A -179.2(3)
C5A C6A C1A S1A 179.9(3)
N1A C6A C1A S1A 0.4(3)
C7A S1A C1A C2A 179.7(4)
C7A S1A C1A C6A 0.1(3)
N1A C6A C5A C4A 179.8(3)
C1A C6A C5A C4A 0.4(5)
N1A C8A C9A O2A -5.2(5)
N1A C8A C9A O3A 173.6(3)
C1A C2A C3A C4A -0.6(7)
C2A C3A C4A C5A 1.4(7)
C6A C5A C4A C3A -1.3(6)

_cod_database_fobs_code 2241614
